data_4332127
loop_
_publ_author_name
'Fan, Le-Qing'
'Wu, Li-Ming'
'Chen, Ling'

_publ_section_title
;
 Syntheses, Crystal Structures, and Properties of Heterometallic
 Iodoplumbates:&#x00A0; Bicubane, Ribbon, and Chain Configurations
;
_journal_issue 8
_journal_name_full 'Inorganic Chemistry'
_journal_page_first 3149
_journal_page_last 3151
_journal_paper_doi 10.1021/ic052211g
_journal_volume 45
_journal_year 2006
_chemical_formula_sum 'C16 H36 Cu I4 N Pb'
_chemical_formula_weight 1020.79
_chemical_name_systematic
; 
 ? 
;
_space_group_IT_number 14
_symmetry_space_group_name_Hall '-P 2ybc'
_symmetry_space_group_name_H-M 'P 1 21/c 1'
_atom_sites_solution_hydrogens geom
_atom_sites_solution_primary direct
_atom_sites_solution_secondary difmap
_audit_creation_method SHELXL-97
_cell_angle_alpha 90.00
_cell_angle_beta 102.974(4)
_cell_angle_gamma 90.00
_cell_formula_units_Z 4
_cell_length_a 9.690(3)
_cell_length_b 16.869(5)
_cell_length_c 17.060(5)
_cell_measurement_reflns_used 7611
_cell_measurement_temperature 293(2)
_cell_measurement_theta_max 25.0264
_cell_measurement_theta_min 2.1573
_cell_volume 2717.4(14)
_computing_cell_refinement 'CrystalClear (Rigaku Corp., 2000)'
_computing_data_collection 'CrystalClear (Rigaku Corp., 2000)'
_computing_data_reduction 'CrystalClear (Rigaku Corp., 2000)'
_computing_molecular_graphics 'Bruker SHELXTL'
_computing_publication_material 'Bruker SHELXTL'
_computing_structure_refinement 'SHELXL-97 (Sheldrick, 1997)'
_computing_structure_solution 'SHELXS-97 (Sheldrick, 1990)'
_diffrn_ambient_temperature 293(2)
_diffrn_measured_fraction_theta_full 0.998
_diffrn_measured_fraction_theta_max 0.998
_diffrn_measurement_device_type 'Mercury70 (2x2 bin mode)'
_diffrn_measurement_method CCD_profile_fitting
_diffrn_radiation_monochromator 'Graphite Monochromator'
_diffrn_radiation_source 'Rotating Anode'
_diffrn_radiation_type Molybdenum
_diffrn_radiation_wavelength 0.71073
_diffrn_reflns_av_R_equivalents 0.0342
_diffrn_reflns_av_sigmaI/netI 0.0295
_diffrn_reflns_limit_h_max 11
_diffrn_reflns_limit_h_min -11
_diffrn_reflns_limit_k_max 20
_diffrn_reflns_limit_k_min -14
_diffrn_reflns_limit_l_max 19
_diffrn_reflns_limit_l_min -20
_diffrn_reflns_number 16843
_diffrn_reflns_theta_full 25.03
_diffrn_reflns_theta_max 25.03
_diffrn_reflns_theta_min 2.16
_exptl_absorpt_coefficient_mu 11.514
_exptl_absorpt_correction_T_max 1.0000
_exptl_absorpt_correction_T_min 0.7346
_exptl_absorpt_correction_type multi-scan
_exptl_crystal_colour Colorless
_exptl_crystal_density_diffrn 2.495
_exptl_crystal_density_method 'not measured'
_exptl_crystal_description Prism
_exptl_crystal_F_000 1848
_exptl_crystal_size_max 0.2000
_exptl_crystal_size_mid 0.2000
_exptl_crystal_size_min 0.2000
_refine_diff_density_max 4.199
_refine_diff_density_min -3.159
_refine_diff_density_rms 0.169
_refine_ls_extinction_method none
_refine_ls_goodness_of_fit_ref 1.048
_refine_ls_hydrogen_treatment mixed
_refine_ls_matrix_type full
_refine_ls_number_parameters 208
_refine_ls_number_reflns 4796
_refine_ls_number_restraints 0
_refine_ls_restrained_S_all 1.048
_refine_ls_R_factor_all 0.0275
_refine_ls_R_factor_gt 0.0260
_refine_ls_shift/su_max 0.001
_refine_ls_shift/su_mean 0.000
_refine_ls_structure_factor_coef Fsqd
_refine_ls_weighting_details 'calc w=1/[\s^2^(Fo^2^)+(0.0303P)^2^+11.5300P] where P=(Fo^2^+2Fc^2^)/3'
_refine_ls_weighting_scheme calc
_refine_ls_wR_factor_gt 0.0645
_refine_ls_wR_factor_ref 0.0652
_reflns_number_gt 4600
_reflns_number_total 4796
_reflns_threshold_expression >2sigma(I)
_cod_data_source_file ic052211gsup3.cif
_cod_data_source_block shelxl
_cod_depositor_comments
;
The following automatic conversions were performed:

'_exptl_absorpt_correction_type' value 'Multi-scan' changed to
'multi-scan' according to
/home/saulius/struct/CIF-dictionaries/cif_core.dic dictionary named
'cif_core.dic' version 2.4.2 from 2011-04-26.

Automatic conversion script
Id: cif_fix_values 1891 2012-01-12 08:04:46Z andrius 
;
_cod_original_cell_volume 2717.5(14)
_cod_database_code 4332127

loop_
_symmetry_equiv_pos_as_xyz
'x, y, z'
'-x, y+1/2, -z+1/2'
'-x, -y, -z'
'x, -y-1/2, z-1/2'

loop_
_atom_site_label
_atom_site_type_symbol
_atom_site_fract_x
_atom_site_fract_y
_atom_site_fract_z
_atom_site_U_iso_or_equiv
_atom_site_adp_type
_atom_site_occupancy
_atom_site_symmetry_multiplicity
_atom_site_calc_flag
_atom_site_refinement_flags
Pb1 Pb 0.22738(2) 0.487983(13) -0.005188(12) 0.01677(7) Uani 1 1 d .
Cu1 Cu 0.44687(8) 0.48225(6) -0.13660(6) 0.0405(2) Uani 1 1 d .
I1 I -0.02691(4) 0.36758(2) -0.00132(2) 0.02250(10) Uani 1 1 d .
I2 I 0.18632(4) 0.48477(2) -0.19872(2) 0.02244(10) Uani 1 1 d .
I3 I 0.47982(4) 0.62076(2) 0.02104(2) 0.01774(9) Uani 1 1 d .
I4 I 0.35164(4) 0.45157(2) 0.18050(2) 0.01781(9) Uani 1 1 d .
N1 N -0.2647(4) 0.2220(3) 0.2296(3) 0.0140(9) Uani 1 1 d .
C1 C -0.3925(5) 0.2417(3) 0.1624(3) 0.0189(12) Uani 1 1 d .
H1A H -0.4150 0.2974 0.1666 0.023 Uiso 1 1 calc R
H1B H -0.3663 0.2342 0.1113 0.023 Uiso 1 1 calc R
C2 C -0.5246(7) 0.1937(5) 0.1616(4) 0.0398(18) Uani 1 1 d .
H2A H -0.5022 0.1379 0.1592 0.048 Uiso 1 1 calc R
H2B H -0.5541 0.2028 0.2116 0.048 Uiso 1 1 calc R
C3 C -0.6463(6) 0.2135(4) 0.0921(4) 0.0278(14) Uani 1 1 d .
H3A H -0.6720 0.2686 0.0962 0.033 Uiso 1 1 calc R
H3B H -0.6153 0.2071 0.0423 0.033 Uiso 1 1 calc R
C4 C -0.7756(7) 0.1628(4) 0.0889(4) 0.0377(17) Uani 1 1 d .
H4A H -0.8493 0.1787 0.0440 0.057 Uiso 1 1 calc R
H4B H -0.8078 0.1692 0.1378 0.057 Uiso 1 1 calc R
H4C H -0.7522 0.1082 0.0827 0.057 Uiso 1 1 calc R
C5 C -0.2277(5) 0.1344(3) 0.2260(3) 0.0151(11) Uani 1 1 d .
H5A H -0.1599 0.1207 0.2752 0.018 Uiso 1 1 calc R
H5B H -0.3126 0.1035 0.2244 0.018 Uiso 1 1 calc R
C6 C -0.1661(6) 0.1106(3) 0.1547(3) 0.0180(11) Uani 1 1 d .
H6A H -0.0696 0.1298 0.1629 0.022 Uiso 1 1 calc R
H6B H -0.2212 0.1346 0.1060 0.022 Uiso 1 1 calc R
C7 C -0.1682(6) 0.0202(3) 0.1456(4) 0.0206(12) Uani 1 1 d .
H7A H -0.1302 -0.0039 0.1976 0.025 Uiso 1 1 calc R
H7B H -0.2653 0.0024 0.1271 0.025 Uiso 1 1 calc R
C8 C -0.0818(7) -0.0071(4) 0.0862(4) 0.0287(14) Uani 1 1 d .
H8A H -0.0857 -0.0638 0.0819 0.043 Uiso 1 1 calc R
H8B H 0.0149 0.0094 0.1048 0.043 Uiso 1 1 calc R
H8C H -0.1200 0.0160 0.0344 0.043 Uiso 1 1 calc R
C9 C -0.1415(6) 0.2730(3) 0.2184(3) 0.0174(11) Uani 1 1 d .
H9A H -0.1694 0.3282 0.2175 0.021 Uiso 1 1 calc R
H9B H -0.1208 0.2607 0.1667 0.021 Uiso 1 1 calc R
C10 C -0.0075(6) 0.2615(4) 0.2838(3) 0.0221(12) Uani 1 1 d .
H10A H -0.0238 0.2805 0.3346 0.027 Uiso 1 1 calc R
H10B H 0.0147 0.2055 0.2895 0.027 Uiso 1 1 calc R
C11 C 0.1167(6) 0.3055(4) 0.2644(4) 0.0287(14) Uani 1 1 d .
H11A H 0.0951 0.3617 0.2596 0.034 Uiso 1 1 calc R
H11B H 0.1320 0.2871 0.2132 0.034 Uiso 1 1 calc R
C12 C 0.2506(7) 0.2929(4) 0.3290(4) 0.0395(17) Uani 1 1 d .
H12A H 0.3276 0.3211 0.3148 0.059 Uiso 1 1 calc R
H12B H 0.2726 0.2374 0.3336 0.059 Uiso 1 1 calc R
H12C H 0.2365 0.3123 0.3796 0.059 Uiso 1 1 calc R
C13 C -0.2981(5) 0.2375(3) 0.3112(3) 0.0160(11) Uani 1 1 d .
H13A H -0.3776 0.2044 0.3161 0.019 Uiso 1 1 calc R
H13B H -0.2173 0.2212 0.3527 0.019 Uiso 1 1 calc R
C14 C -0.3332(6) 0.3223(3) 0.3268(3) 0.0193(12) Uani 1 1 d .
H14A H -0.4195 0.3375 0.2889 0.023 Uiso 1 1 calc R
H14B H -0.2576 0.3564 0.3180 0.023 Uiso 1 1 calc R
C15 C -0.3527(7) 0.3347(4) 0.4119(4) 0.0263(13) Uani 1 1 d .
H15A H -0.2643 0.3232 0.4498 0.032 Uiso 1 1 calc R
H15B H -0.4235 0.2979 0.4221 0.032 Uiso 1 1 calc R
C16 C -0.3987(7) 0.4194(4) 0.4255(4) 0.0346(16) Uani 1 1 d .
H16A H -0.4099 0.4247 0.4798 0.052 Uiso 1 1 calc R
H16B H -0.4871 0.4307 0.3888 0.052 Uiso 1 1 calc R
H16C H -0.3280 0.4560 0.4165 0.052 Uiso 1 1 calc R

loop_
_atom_site_aniso_label
_atom_site_aniso_U_11
_atom_site_aniso_U_22
_atom_site_aniso_U_33
_atom_site_aniso_U_23
_atom_site_aniso_U_13
_atom_site_aniso_U_12
Pb1 0.01697(12) 0.01903(12) 0.01327(12) -0.00119(8) 0.00123(8) 0.00225(8)
Cu1 0.0213(4) 0.0553(6) 0.0441(5) 0.0298(4) 0.0054(4) -0.0011(4)
I1 0.01802(18) 0.01855(18) 0.0287(2) -0.00501(15) 0.00056(15) 0.00084(14)
I2 0.02179(19) 0.0249(2) 0.0174(2) 0.00186(15) -0.00248(15) -0.00286(15)
I3 0.02111(18) 0.01296(17) 0.02133(19) 0.00448(14) 0.00936(14) 0.00385(13)
I4 0.02173(18) 0.01901(19) 0.01504(18) 0.00222(14) 0.00914(14) 0.00189(14)
N1 0.014(2) 0.015(2) 0.013(2) 0.0032(18) 0.0020(17) -0.0025(17)
C1 0.017(3) 0.022(3) 0.015(3) 0.008(2) 0.000(2) 0.004(2)
C2 0.024(3) 0.054(5) 0.036(4) 0.021(4) -0.005(3) -0.011(3)
C3 0.021(3) 0.032(3) 0.027(3) 0.008(3) -0.001(3) -0.004(3)
C4 0.031(4) 0.029(4) 0.048(4) 0.000(3) -0.003(3) -0.013(3)
C5 0.017(3) 0.012(3) 0.017(3) 0.005(2) 0.004(2) -0.001(2)
C6 0.023(3) 0.018(3) 0.014(3) 0.004(2) 0.007(2) 0.001(2)
C7 0.019(3) 0.025(3) 0.018(3) -0.003(2) 0.006(2) -0.004(2)
C8 0.032(3) 0.033(3) 0.022(3) -0.007(3) 0.009(3) 0.001(3)
C9 0.021(3) 0.014(3) 0.020(3) 0.006(2) 0.011(2) -0.004(2)
C10 0.019(3) 0.025(3) 0.022(3) 0.003(2) 0.003(2) -0.005(2)
C11 0.024(3) 0.025(3) 0.037(4) 0.008(3) 0.006(3) -0.008(3)
C12 0.025(3) 0.041(4) 0.050(4) 0.014(3) 0.003(3) -0.009(3)
C13 0.014(2) 0.024(3) 0.011(3) 0.006(2) 0.003(2) -0.001(2)
C14 0.021(3) 0.017(3) 0.020(3) 0.004(2) 0.004(2) 0.004(2)
C15 0.031(3) 0.024(3) 0.020(3) -0.002(3) 0.000(3) 0.006(3)
C16 0.036(4) 0.031(4) 0.033(4) -0.011(3) 0.000(3) 0.007(3)

loop_
_atom_type_symbol
_atom_type_description
_atom_type_scat_dispersion_real
_atom_type_scat_dispersion_imag
_atom_type_scat_source
C C 0.0033 0.0016 'International Tables Vol C Tables 4.2.6.8 and 6.1.1.4'
H H 0.0000 0.0000 'International Tables Vol C Tables 4.2.6.8 and 6.1.1.4'
N N 0.0061 0.0033 'International Tables Vol C Tables 4.2.6.8 and 6.1.1.4'
Cu Cu 0.3201 1.2651 'International Tables Vol C Tables 4.2.6.8 and 6.1.1.4'
I I -0.4742 1.8119 'International Tables Vol C Tables 4.2.6.8 and 6.1.1.4'
Pb Pb -3.3944 10.1111 'International Tables Vol C Tables 4.2.6.8 and 6.1.1.4'

loop_
_geom_angle_atom_site_label_1
_geom_angle_atom_site_label_2
_geom_angle_atom_site_label_3
_geom_angle
_geom_angle_site_symmetry_1
_geom_angle_site_symmetry_3
I1 Pb1 I4 102.333(14) 3_565 .
I1 Pb1 I1 90.36(3) 3_565 .
I4 Pb1 I1 88.742(14) . .
I1 Pb1 I2 96.543(12) 3_565 .
I4 Pb1 I2 160.687(14) . .
I1 Pb1 I2 95.244(12) . .
I1 Pb1 I3 85.03(3) 3_565 .
I4 Pb1 I3 83.798(13) . .
I1 Pb1 I3 170.184(12) . .
I2 Pb1 I3 93.892(11) . .
I1 Pb1 I3 161.132(12) 3_565 3_665
I4 Pb1 I3 80.856(15) . 3_665
I1 Pb1 I3 108.37(2) . 3_665
I2 Pb1 I3 79.953(11) . 3_665
I3 Pb1 I3 76.78(3) . 3_665
I4 Cu1 I2 130.09(4) 3_665 .
I4 Cu1 I3 115.17(4) 3_665 3_665
I2 Cu1 I3 114.12(3) . 3_665
Pb1 I1 Pb1 89.64(3) 3_565 .
Cu1 I2 Pb1 71.81(3) . .
Cu1 I3 Pb1 73.46(3) 3_665 .
Cu1 I4 Pb1 76.28(3) 3_665 .
C9 N1 C13 110.6(4) . .
C9 N1 C1 108.1(4) . .
C13 N1 C1 110.3(4) . .
C9 N1 C5 110.2(4) . .
C13 N1 C5 107.7(4) . .
C1 N1 C5 109.9(4) . .
C2 C1 N1 115.7(4) . .
C3 C2 C1 113.6(5) . .
C4 C3 C2 113.6(5) . .
C6 C5 N1 115.2(4) . .
C5 C6 C7 110.2(4) . .
C8 C7 C6 111.8(5) . .
N1 C9 C10 113.7(4) . .
C11 C10 C9 111.6(5) . .
C10 C11 C12 111.5(5) . .
C14 C13 N1 115.4(4) . .
C13 C14 C15 112.4(5) . .
C14 C15 C16 112.1(5) . .

loop_
_geom_bond_atom_site_label_1
_geom_bond_atom_site_label_2
_geom_bond_distance
_geom_bond_site_symmetry_2
Pb1 I1 3.1336(8) 3_565
Pb1 I4 3.1859(10) .
Pb1 I1 3.2054(8) .
Pb1 I2 3.2361(11) .
Pb1 I3 3.2725(8) .
Pb1 I3 3.4398(9) 3_665
Cu1 I4 2.5052(10) 3_665
Cu1 I2 2.5096(12) .
Cu1 I3 2.6042(10) 3_665
I1 Pb1 3.1336(8) 3_565
I3 Cu1 2.6042(10) 3_665
I4 Cu1 2.5052(10) 3_665
N1 C9 1.518(6) .
N1 C13 1.521(7) .
N1 C1 1.523(6) .
N1 C5 1.524(6) .
C1 C2 1.512(8) .
C2 C3 1.510(8) .
C3 C4 1.507(8) .
C5 C6 1.523(7) .
C6 C7 1.534(8) .
C7 C8 1.523(8) .
C9 C10 1.522(7) .
C10 C11 1.512(8) .
C11 C12 1.517(9) .
C13 C14 1.507(8) .
C14 C15 1.519(8) .
C15 C16 1.530(8) .
